data_2237937
loop_
_publ_author_name
'Lehmler, Hans-Joachim'
'Wu, Huimin'
'Parkin, Sean'

_publ_section_title
;
 5,5'-Dichloro-2,2'-dimethoxybiphenyl
;
_journal_coeditor_code LH5598
_journal_issue 5
_journal_name_full 'Acta Crystallographica Section E'
_journal_page_first o650
_journal_paper_doi 10.1107/S160053681300826X
_journal_volume 69
_journal_year 2013
_chemical_formula_iupac 'C14 H12 Cl2 O2'
_chemical_formula_moiety 'C14 H12 Cl2 O2'
_chemical_formula_sum 'C14 H12 Cl2 O2'
_chemical_formula_weight 283.14
_chemical_name_systematic
;
5,5'-Dichloro-2,2'-dimethoxybiphenyl
;
_space_group_IT_number 14
_symmetry_cell_setting monoclinic
_symmetry_space_group_name_Hall '-P 2yn'
_symmetry_space_group_name_H-M 'P 1 21/n 1'
_atom_sites_solution_hydrogens geom
_atom_sites_solution_primary direct
_atom_sites_solution_secondary difmap
_audit_creation_method SHELXL-97
_cell_angle_alpha 90.00
_cell_angle_beta 104.7108(7)
_cell_angle_gamma 90.00
_cell_formula_units_Z 4
_cell_length_a 10.9629(2)
_cell_length_b 7.21770(10)
_cell_length_c 16.7812(3)
_cell_measurement_reflns_used 3160
_cell_measurement_temperature 90.0(2)
_cell_measurement_theta_max 27.48
_cell_measurement_theta_min 1.00
_cell_volume 1284.32(4)
_computing_cell_refinement 'SCALEPACK (Otwinowski & Minor, 1997)'
_computing_data_collection 'COLLECT (Nonius, 1998)'
_computing_data_reduction 'DENZO-SMN (Otwinowski & Minor, 1997)'
_computing_molecular_graphics 'XP in SHELXTL (Sheldrick, 2008)'
_computing_publication_material
;
SHELXL97 (Sheldrick, 2008) and local procedures
;
_computing_structure_refinement 'SHELXL97 (Sheldrick, 2008)'
_computing_structure_solution 'SHELXS97 (Sheldrick, 2008)'
_diffrn_ambient_temperature 90.0(2)
_diffrn_detector_area_resol_mean 9.1
_diffrn_measured_fraction_theta_full 1.000
_diffrn_measured_fraction_theta_max 1.000
_diffrn_measurement_device_type 'Nonius KappaCCD diffractometer'
_diffrn_measurement_method '\w scans at fixed \c = 55\%'
_diffrn_radiation_monochromator graphite
_diffrn_radiation_source 'fine-focus sealed tube'
_diffrn_radiation_type MoK\a
_diffrn_radiation_wavelength 0.71073
_diffrn_reflns_av_R_equivalents 0.0470
_diffrn_reflns_av_sigmaI/netI 0.0353
_diffrn_reflns_limit_h_max 14
_diffrn_reflns_limit_h_min -14
_diffrn_reflns_limit_k_max 9
_diffrn_reflns_limit_k_min -9
_diffrn_reflns_limit_l_max 21
_diffrn_reflns_limit_l_min -21
_diffrn_reflns_number 21357
_diffrn_reflns_theta_full 27.48
_diffrn_reflns_theta_max 27.48
_diffrn_reflns_theta_min 2.01
_diffrn_standards_number 0
_exptl_absorpt_coefficient_mu 0.495
_exptl_absorpt_correction_T_max 0.916
_exptl_absorpt_correction_T_min 0.899
_exptl_absorpt_correction_type multi-scan
_exptl_absorpt_process_details '(SCALEPACK; Otwinowski & Minor, 1997)'
_exptl_crystal_colour colourless
_exptl_crystal_density_diffrn 1.464
_exptl_crystal_density_method 'not measured'
_exptl_crystal_description block
_exptl_crystal_F_000 584
_exptl_crystal_size_max 0.22
_exptl_crystal_size_mid 0.20
_exptl_crystal_size_min 0.18
_refine_diff_density_max 0.429
_refine_diff_density_min -0.409
_refine_ls_extinction_method none
_refine_ls_goodness_of_fit_ref 1.108
_refine_ls_hydrogen_treatment constr
_refine_ls_matrix_type full
_refine_ls_number_parameters 165
_refine_ls_number_reflns 2948
_refine_ls_number_restraints 0
_refine_ls_restrained_S_all 1.108
_refine_ls_R_factor_all 0.0579
_refine_ls_R_factor_gt 0.0418
_refine_ls_shift/su_max 0.000
_refine_ls_shift/su_mean 0.000
_refine_ls_structure_factor_coef Fsqd
_refine_ls_weighting_details 'calc w=1/[\s^2^(Fo^2^)+(0.0529P)^2^+0.9091P] where P=(Fo^2^+2Fc^2^)/3'
_refine_ls_weighting_scheme calc
_refine_ls_wR_factor_gt 0.1012
_refine_ls_wR_factor_ref 0.1113
_reflns_number_gt 2347
_reflns_number_total 2948
_reflns_threshold_expression I>2\s(I)
_cod_data_source_file lh5598.cif
_cod_data_source_block I
_cod_original_sg_symbol_H-M 'P 21/n'
_cod_database_code 2237937
_cod_database_fobs_code 2237937

loop_
_symmetry_equiv_pos_as_xyz
'x, y, z'
'-x+1/2, y+1/2, -z+1/2'
'-x, -y, -z'
'x-1/2, -y-1/2, z-1/2'

loop_
_atom_site_type_symbol
_atom_site_label
_atom_site_fract_x
_atom_site_fract_y
_atom_site_fract_z
_atom_site_U_iso_or_equiv
_atom_site_adp_type
_atom_site_calc_flag
_atom_site_refinement_flags
_atom_site_occupancy
_atom_site_symmetry_multiplicity
Cl Cl1 0.07535(4) 0.15602(7) 0.32405(3) 0.02285(15) Uani d . 1 1
O O1 0.56298(12) 0.53852(19) 0.38856(9) 0.0168(3) Uani d . 1 1
C C1 0.43664(17) 0.2807(3) 0.33719(12) 0.0137(4) Uani d . 1 1
C C2 0.45037(18) 0.4500(3) 0.37970(12) 0.0149(4) Uani d . 1 1
C C3 0.35230(18) 0.5203(3) 0.40971(12) 0.0170(4) Uani d . 1 1
H H3 0.3636 0.6321 0.4406 0.020 Uiso calc R 1 1
C C4 0.23774(18) 0.4264(3) 0.39443(12) 0.0171(4) Uani d . 1 1
H H4 0.1709 0.4726 0.4154 0.020 Uiso calc R 1 1
C C5 0.22250(18) 0.2655(3) 0.34850(12) 0.0170(4) Uani d . 1 1
C C6 0.32045(18) 0.1903(3) 0.32061(12) 0.0163(4) Uani d . 1 1
H H6 0.3085 0.0776 0.2903 0.020 Uiso calc R 1 1
C C7 0.56729(19) 0.7317(3) 0.40866(14) 0.0211(4) Uani d . 1 1
H H7A 0.4958 0.7952 0.3718 0.032 Uiso calc R 1 1
H H7B 0.6463 0.7851 0.4020 0.032 Uiso calc R 1 1
H H7C 0.5628 0.7470 0.4659 0.032 Uiso calc R 1 1
Cl Cl1' 0.59609(5) 0.10229(8) 0.08207(3) 0.02197(15) Uani d . 1 1
O O1' 0.66596(13) 0.1598(2) 0.44014(8) 0.0174(3) Uani d . 1 1
C C1' 0.54159(18) 0.2061(3) 0.30496(12) 0.0137(4) Uani d . 1 1
C C2' 0.65747(18) 0.1509(3) 0.35747(12) 0.0147(4) Uani d . 1 1
C C3' 0.75356(18) 0.0855(3) 0.32448(12) 0.0163(4) Uani d . 1 1
H H3' 0.8319 0.0501 0.3603 0.020 Uiso calc R 1 1
C C4' 0.73626(19) 0.0711(3) 0.23964(13) 0.0175(4) Uani d . 1 1
H H4' 0.8024 0.0277 0.2173 0.021 Uiso calc R 1 1
C C5' 0.62136(18) 0.1210(3) 0.18870(12) 0.0157(4) Uani d . 1 1
C C6' 0.52457(18) 0.1888(3) 0.22031(12) 0.0156(4) Uani d . 1 1
H H6' 0.4465 0.2235 0.1839 0.019 Uiso calc R 1 1
C C7' 0.78413(19) 0.1104(3) 0.49485(13) 0.0212(5) Uani d . 1 1
H H7'1 0.8051 -0.0177 0.4841 0.032 Uiso calc R 1 1
H H7'2 0.7782 0.1214 0.5520 0.032 Uiso calc R 1 1
H H7'3 0.8501 0.1935 0.4860 0.032 Uiso calc R 1 1

loop_
_atom_site_aniso_label
_atom_site_aniso_U_11
_atom_site_aniso_U_22
_atom_site_aniso_U_33
_atom_site_aniso_U_12
_atom_site_aniso_U_13
_atom_site_aniso_U_23
Cl1 0.0134(2) 0.0267(3) 0.0286(3) -0.00368(19) 0.0056(2) 0.0006(2)
O1 0.0159(7) 0.0120(7) 0.0239(8) -0.0027(5) 0.0075(6) -0.0041(6)
C1 0.0140(9) 0.0144(9) 0.0130(9) 0.0016(7) 0.0040(7) 0.0015(8)
C2 0.0135(9) 0.0158(10) 0.0151(9) 0.0010(8) 0.0032(7) 0.0029(8)
C3 0.0188(10) 0.0146(10) 0.0178(10) 0.0016(8) 0.0048(8) -0.0016(8)
C4 0.0146(9) 0.0195(10) 0.0186(10) 0.0038(8) 0.0070(8) 0.0012(8)
C5 0.0127(9) 0.0195(10) 0.0184(10) -0.0010(8) 0.0031(7) 0.0035(8)
C6 0.0172(10) 0.0152(10) 0.0167(10) 0.0009(8) 0.0048(8) -0.0001(8)
C7 0.0218(10) 0.0122(10) 0.0293(12) -0.0031(8) 0.0065(9) -0.0035(9)
Cl1' 0.0204(3) 0.0295(3) 0.0170(3) -0.0005(2) 0.00670(19) -0.0048(2)
O1' 0.0169(7) 0.0198(7) 0.0153(7) 0.0038(6) 0.0036(5) 0.0010(6)
C1' 0.0153(9) 0.0084(9) 0.0189(10) -0.0007(7) 0.0069(7) -0.0015(8)
C2' 0.0165(9) 0.0113(9) 0.0172(10) -0.0017(7) 0.0058(8) -0.0009(8)
C3' 0.0135(9) 0.0140(9) 0.0215(10) 0.0008(8) 0.0046(8) -0.0002(8)
C4' 0.0169(9) 0.0135(10) 0.0250(11) 0.0007(8) 0.0109(8) -0.0015(8)
C5' 0.0197(10) 0.0146(10) 0.0142(9) -0.0031(8) 0.0069(8) -0.0020(8)
C6' 0.0142(9) 0.0127(9) 0.0201(10) -0.0004(7) 0.0047(8) 0.0000(8)
C7' 0.0202(10) 0.0224(11) 0.0177(10) 0.0052(9) -0.0016(8) 0.0004(9)

loop_
_atom_type_symbol
_atom_type_description
_atom_type_scat_dispersion_real
_atom_type_scat_dispersion_imag
_atom_type_scat_source
C C 0.0033 0.0016 'International Tables Vol C Tables 4.2.6.8 and 6.1.1.4'
H H 0.0000 0.0000 'International Tables Vol C Tables 4.2.6.8 and 6.1.1.4'
O O 0.0106 0.0060 'International Tables Vol C Tables 4.2.6.8 and 6.1.1.4'
Cl Cl 0.1484 0.1585 'International Tables Vol C Tables 4.2.6.8 and 6.1.1.4'

loop_
_geom_angle_atom_site_label_1
_geom_angle_atom_site_label_2
_geom_angle_atom_site_label_3
_geom_angle
C2 O1 C7 117.14(15)
C6 C1 C2 118.90(17)
C6 C1 C1' 120.57(17)
C2 C1 C1' 120.38(16)
O1 C2 C3 123.39(18)
O1 C2 C1 116.12(16)
C3 C2 C1 120.48(17)
C4 C3 C2 119.96(19)
C4 C3 H3 120.0
C2 C3 H3 120.0
C5 C4 C3 119.19(18)
C5 C4 H4 120.4
C3 C4 H4 120.4
C4 C5 C6 121.58(18)
C4 C5 Cl1 119.00(15)
C6 C5 Cl1 119.41(16)
C5 C6 C1 119.72(18)
C5 C6 H6 120.1
C1 C6 H6 120.1
O1 C7 H7A 109.5
O1 C7 H7B 109.5
H7A C7 H7B 109.5
O1 C7 H7C 109.5
H7A C7 H7C 109.5
H7B C7 H7C 109.5
C2' O1' C7' 117.18(15)
C6' C1' C2' 118.68(17)
C6' C1' C1 119.16(17)
C2' C1' C1 122.16(17)
O1' C2' C3' 123.77(18)
O1' C2' C1' 116.10(16)
C3' C2' C1' 120.09(18)
C2' C3' C4' 120.81(18)
C2' C3' H3' 119.6
C4' C3' H3' 119.6
C5' C4' C3' 118.72(18)
C5' C4' H4' 120.6
C3' C4' H4' 120.6
C4' C5' C6' 121.41(18)
C4' C5' Cl1' 119.85(15)
C6' C5' Cl1' 118.74(15)
C5' C6' C1' 120.26(18)
C5' C6' H6' 119.9
C1' C6' H6' 119.9
O1' C7' H7'1 109.5
O1' C7' H7'2 109.5
H7'1 C7' H7'2 109.5
O1' C7' H7'3 109.5
H7'1 C7' H7'3 109.5
H7'2 C7' H7'3 109.5

loop_
_geom_bond_atom_site_label_1
_geom_bond_atom_site_label_2
_geom_bond_distance
Cl1 C5 1.749(2)
O1 C2 1.364(2)
O1 C7 1.432(2)
C1 C6 1.395(3)
C1 C2 1.404(3)
C1 C1' 1.491(2)
C2 C3 1.393(3)
C3 C4 1.392(3)
C3 H3 0.9500
C4 C5 1.381(3)
C4 H4 0.9500
C5 C6 1.386(3)
C6 H6 0.9500
C7 H7A 0.9800
C7 H7B 0.9800
C7 H7C 0.9800
Cl1' C5' 1.745(2)
O1' C2' 1.368(2)
O1' C7' 1.430(2)
C1' C6' 1.391(3)
C1' C2' 1.407(3)
C2' C3' 1.391(3)
C3' C4' 1.392(3)
C3' H3' 0.9500
C4' C5' 1.379(3)
C4' H4' 0.9500
C5' C6' 1.390(3)
C6' H6' 0.9500
C7' H7'1 0.9800
C7' H7'2 0.9800
C7' H7'3 0.9800

loop_
_geom_torsion_atom_site_label_1
_geom_torsion_atom_site_label_2
_geom_torsion_atom_site_label_3
_geom_torsion_atom_site_label_4
_geom_torsion
C7 O1 C2 C3 -17.7(3)
C7 O1 C2 C1 161.82(17)
C6 C1 C2 O1 -175.20(17)
C1' C1 C2 O1 0.3(3)
C6 C1 C2 C3 4.3(3)
C1' C1 C2 C3 179.85(18)
O1 C2 C3 C4 176.63(18)
C1 C2 C3 C4 -2.9(3)
C2 C3 C4 C5 -0.9(3)
C3 C4 C5 C6 3.2(3)
C3 C4 C5 Cl1 -176.05(15)
C4 C5 C6 C1 -1.7(3)
Cl1 C5 C6 C1 177.55(15)
C2 C1 C6 C5 -2.1(3)
C1' C1 C6 C5 -177.59(18)
C6 C1 C1' C6' 60.3(3)
C2 C1 C1' C6' -115.1(2)
C6 C1 C1' C2' -119.2(2)
C2 C1 C1' C2' 65.4(3)
C7' O1' C2' C3' 4.5(3)
C7' O1' C2' C1' -177.96(17)
C6' C1' C2' O1' -175.93(17)
C1 C1' C2' O1' 3.6(3)
C6' C1' C2' C3' 1.7(3)
C1 C1' C2' C3' -178.75(18)
O1' C2' C3' C4' 176.60(18)
C1' C2' C3' C4' -0.9(3)
C2' C3' C4' C5' -0.7(3)
C3' C4' C5' C6' 1.5(3)
C3' C4' C5' Cl1' -179.32(15)
C4' C5' C6' C1' -0.6(3)
Cl1' C5' C6' C1' -179.82(15)
C2' C1' C6' C5' -1.0(3)
C1 C1' C6' C5' 179.49(17)
